data_1569362
loop_
_publ_author_name
'Safaie, Niloofar'
'Rodriguez, Austin'
'Jana, Gourhari'
'Smak, Jessica'
'Mendoza-Cortes, Jose L.'
'Ferrier, Robert C.'

_publ_section_title
;
 Unveiling the mechanisms of epoxide polymerization with N--Al adduct
 catalysts: a comprehensive experimental and theoretical investigation
;
_journal_issue 27
_journal_name_full 'Polymer Chemistry'
_journal_page_first 3213
_journal_page_last 3224
_journal_paper_doi 10.1039/D3PY00482A
_journal_volume 14
_journal_year 2023
_chemical_absolute_configuration ad
_chemical_formula_moiety 'C12 H30 Al N'
_chemical_formula_sum 'C12 H30 Al N'
_chemical_formula_weight 215.35
_space_group_crystal_system orthorhombic
_space_group_IT_number 19
_space_group_name_Hall 'P 2ac 2ab'
_space_group_name_H-M_alt 'P 21 21 21'
_atom_sites_solution_hydrogens geom
_atom_sites_solution_primary dual
_audit_creation_date 2020-02-26
_audit_creation_method
;
Olex2 1.3
(compiled Nov 21 2019 18:26:39 for OlexSys, GUI svn.r6003)
;
_audit_update_record
;
2020-02-26 deposited with the CCDC.	2023-06-14 downloaded from the CCDC.
;
_cell_angle_alpha 90
_cell_angle_beta 90
_cell_angle_gamma 90
_cell_formula_units_Z 4
_cell_length_a 7.5824(2)
_cell_length_b 12.9289(3)
_cell_length_c 15.4855(3)
_cell_measurement_reflns_used 3673
_cell_measurement_temperature 100.01(10)
_cell_measurement_theta_max 76.6470
_cell_measurement_theta_min 4.4480
_cell_volume 1518.08(6)
_computing_cell_refinement 'CrysAlisPro 1.171.40.69a (Rigaku OD, 2020)'
_computing_data_collection 'CrysAlisPro 1.171.40.69a (Rigaku OD, 2020)'
_computing_data_reduction 'CrysAlisPro 1.171.40.69a (Rigaku OD, 2020)'
_computing_molecular_graphics 'Olex2 1.3 (Dolomanov et al., 2009)'
_computing_publication_material 'Olex2 1.3 (Dolomanov et al., 2009)'
_computing_structure_refinement 'XL  (Sheldrick, 2008)'
_computing_structure_solution 'SHELXT 2018/2 (Sheldrick, 2018)'
_diffrn_ambient_environment N~2~
_diffrn_ambient_temperature 100.01(10)
_diffrn_detector 'Hybrid Pixel Array Detector'
_diffrn_detector_area_resol_mean 10.0000
_diffrn_detector_type HyPix
_diffrn_measured_fraction_theta_full 0.996
_diffrn_measured_fraction_theta_max 0.941
_diffrn_measurement_details
;
List of Runs (angles in degrees, time in seconds):

  # Type    Start    End  Width  t~exp~   \w     \q     \k     \f   Frames
#--------------------------------------------------------------------------
  1  \w    -34.00  16.00   0.50    0.05    --  -47.45  34.00 -93.00  100
  2  \w    -16.00  24.00   0.50    0.05    --  -47.45  19.00-180.00   80
  3  \w    -41.00 -16.00   0.50    0.07    --  -86.25  34.00 -93.00   50
  4  \w    -66.00 -40.00   0.50    0.07    --  -86.25 133.00 -47.00   52
  5  \w    -70.00 -44.00   0.50    0.07    --  -86.25 135.00 130.00   52
  6  \w    -18.00  30.00   0.50    0.05    --   47.45 -37.00  60.00   96
  7  \w     36.00  63.00   0.50    0.07    --  107.11 -57.00 150.00   54
  8  \w     35.00  60.00   0.50    0.07    --  107.11 -57.00  90.00   50
  9  \w     37.00  62.00   0.50    0.07    --  107.11 -57.00 120.00   50
 10  \w     37.00 110.00   0.50    0.07    --  107.11-125.00  30.00  146
 11  \w     43.00 102.00   0.50    0.07    --  107.11 -77.00-120.00  118
 12  \w    107.00 162.00   0.50    0.07    --  107.11  88.00  66.00  110
 13  \w   -114.00 -76.00   0.50    0.05    --  -47.45-133.00-115.00   76
 14  \w   -153.00-121.00   0.50    0.07    --  -86.25 -37.00  30.00   64
 15  \w   -159.00-134.00   0.50    0.07    --  -86.25 -57.00-180.00   50
;
_diffrn_measurement_device 'four-circle diffractometer'
_diffrn_measurement_device_type 'XtaLAB Synergy, Dualflex, HyPix'
_diffrn_measurement_method '\w scans'
_diffrn_orient_matrix_type 'CrysAlisPro convention (1999,Acta A55,543-557)'
_diffrn_orient_matrix_UB_11 -0.1811834000
_diffrn_orient_matrix_UB_12 -0.0173310000
_diffrn_orient_matrix_UB_13 -0.0427455000
_diffrn_orient_matrix_UB_21 -0.0267101000
_diffrn_orient_matrix_UB_22 0.1179022000
_diffrn_orient_matrix_UB_23 -0.0052939000
_diffrn_orient_matrix_UB_31 0.0877551000
_diffrn_orient_matrix_UB_32 0.0011377000
_diffrn_orient_matrix_UB_33 -0.0897124000
_diffrn_radiation_monochromator mirror
_diffrn_radiation_probe x-ray
_diffrn_radiation_type 'Cu K\a'
_diffrn_radiation_wavelength 1.54184
_diffrn_reflns_av_R_equivalents 0.0371
_diffrn_reflns_av_unetI/netI 0.0439
_diffrn_reflns_Laue_measured_fraction_full 0.996
_diffrn_reflns_Laue_measured_fraction_max 0.941
_diffrn_reflns_limit_h_max 9
_diffrn_reflns_limit_h_min -8
_diffrn_reflns_limit_k_max 15
_diffrn_reflns_limit_k_min -16
_diffrn_reflns_limit_l_max 13
_diffrn_reflns_limit_l_min -19
_diffrn_reflns_number 6059
_diffrn_reflns_point_group_measured_fraction_full 0.933
_diffrn_reflns_point_group_measured_fraction_max 0.863
_diffrn_reflns_theta_full 67.684
_diffrn_reflns_theta_max 77.060
_diffrn_reflns_theta_min 4.455
_diffrn_source 'micro-focus sealed X-ray tube'
_diffrn_source_current 1
_diffrn_source_type 'PhotonJet (Cu) X-ray Source'
_diffrn_source_voltage 50
_exptl_absorpt_coefficient_mu 0.920
_exptl_absorpt_correction_T_max 1.00000
_exptl_absorpt_correction_T_min 0.47799
_exptl_absorpt_correction_type multi-scan
_exptl_absorpt_process_details
;
CrysAlisPro 1.171.40.69a (Rigaku Oxford Diffraction, 2020)
Empirical absorption correction using spherical harmonics,
 implemented in SCALE3 ABSPACK scaling algorithm.
;
_exptl_crystal_colour colourless
_exptl_crystal_colour_primary colourless
_exptl_crystal_density_diffrn 0.942
_exptl_crystal_description block
_exptl_crystal_F_000 488
_exptl_crystal_recrystallization_method 'used as received'
_exptl_crystal_size_max 0.16
_exptl_crystal_size_mid 0.12
_exptl_crystal_size_min 0.12
_refine_diff_density_max 0.215
_refine_diff_density_min -0.283
_refine_diff_density_rms 0.045
_refine_ls_abs_structure_details
;
 Flack x determined using 958 quotients [(I+)-(I-)]/[(I+)+(I-)]
 (Parsons, Flack and Wagner, Acta Cryst. B69 (2013) 249-259).
;
_refine_ls_abs_structure_Flack 0.03(3)
_refine_ls_extinction_method none
_refine_ls_goodness_of_fit_ref 1.026
_refine_ls_hydrogen_treatment constr
_refine_ls_matrix_type full
_refine_ls_number_parameters 133
_refine_ls_number_reflns 2769
_refine_ls_number_restraints 0
_refine_ls_restrained_S_all 1.026
_refine_ls_R_factor_all 0.0413
_refine_ls_R_factor_gt 0.0396
_refine_ls_shift/su_max 0.000
_refine_ls_shift/su_mean 0.000
_refine_ls_structure_factor_coef Fsqd
_refine_ls_weighting_details 'w=1/[\s^2^(Fo^2^)+(0.0700P)^2^+0.1090P] where P=(Fo^2^+2Fc^2^)/3'
_refine_ls_weighting_scheme calc
_refine_ls_wR_factor_gt 0.1027
_refine_ls_wR_factor_ref 0.1047
_reflns_Friedel_coverage 0.587
_reflns_Friedel_fraction_full 0.845
_reflns_Friedel_fraction_max 0.756
_reflns_number_gt 2643
_reflns_number_total 2769
_reflns_threshold_expression 'I > 2\s(I)'
_cod_data_source_file d3py00482a2.cif
_cod_data_source_block rf220e
_cod_depositor_comments 'Adding full bibliography for 1569361--1569362.cif.'
_cod_database_code 1569362
_shelx_shelxl_version_number 2018/3
_chemical_oxdiff_formula C12NAlH30
_chemical_oxdiff_usercomment Pr3NAlMe3
_shelx_space_group_comment
;
The symmetry employed for this shelxl refinement is uniquely defined
by the following loop, which should always be used as a source of
symmetry information in preference to the above space-group names.
They are only intended as comments.
;
_shelx_estimated_absorpt_t_max 0.898
_shelx_estimated_absorpt_t_min 0.867
_reflns_odcompleteness_completeness 100.00
_reflns_odcompleteness_iscentric 1
_reflns_odcompleteness_theta 66.97
_olex2_refinement_description
;
1. Fixed Uiso
 At 1.2 times of:
  All C(H,H) groups
 At 1.5 times of:
  All C(H,H,H) groups
2.a Secondary CH2 refined with riding coordinates:
 C1(H1A,H1B), C2(H2A,H2B), C4(H4A,H4B), C5(H5A,H5B), C7(H7A,H7B), C8(H8A,H8B)
2.b Idealised Me refined as rotating group:
 C3(H3A,H3B,H3C), C6(H6A,H6B,H6C), C9(H9A,H9B,H9C), C10(H10A,H10B,H10C),
 C11(H11A,H11B,H11C), C12(H12A,H12B,H12C)
;
_olex2_diffrn_ambient_temperature_device 'Oxford Cryosystems'
_olex2_exptl_crystal_mounting_method 'The crystal was mounted on a nylon loop with paratone oil'
_olex2_submission_original_sample_id Pr2NAlMe3
_olex2_submission_special_instructions 'No special instructions were received'
_oxdiff_exptl_absorpt_empirical_details
;
Empirical correction (ABSPACK) includes:
- Absorption correction using spherical harmonics
- Frame scaling
;
_oxdiff_exptl_absorpt_empirical_full_max 1.706
_oxdiff_exptl_absorpt_empirical_full_min 0.606

loop_
_space_group_symop_operation_xyz
'x, y, z'
'-x+1/2, -y, z+1/2'
'-x, y+1/2, -z+1/2'
'x+1/2, -y+1/2, -z'

loop_
_atom_site_label
_atom_site_type_symbol
_atom_site_fract_x
_atom_site_fract_y
_atom_site_fract_z
_atom_site_U_iso_or_equiv
_atom_site_adp_type
_atom_site_occupancy
_atom_site_site_symmetry_order
_atom_site_calc_flag
_atom_site_refinement_flags_posn
_atom_site_refinement_flags_adp
_atom_site_refinement_flags_occupancy
_atom_site_disorder_assembly
_atom_site_disorder_group
Al1 Al 0.78866(8) 0.48733(5) 0.70287(4) 0.02043(19) Uani 1 1 d . . . . .
N1 N 0.6132(2) 0.59772(14) 0.75016(11) 0.0198(4) Uani 1 1 d . . . . .
C1 C 0.7043(3) 0.68691(15) 0.79324(13) 0.0222(4) Uani 1 1 d . . . . .
H1A H 0.614407 0.739238 0.808827 0.027 Uiso 1 1 calc R U . . .
H1B H 0.785462 0.719196 0.751062 0.027 Uiso 1 1 calc R U . . .
C2 C 0.8086(3) 0.65951(18) 0.87392(13) 0.0269(5) Uani 1 1 d . . . . .
H2A H 0.727602 0.632328 0.918650 0.032 Uiso 1 1 calc R U . . .
H2B H 0.895538 0.604861 0.860094 0.032 Uiso 1 1 calc R U . . .
C3 C 0.9038(4) 0.7543(2) 0.90840(16) 0.0342(6) Uani 1 1 d . . . . .
H3A H 0.989354 0.778471 0.865476 0.051 Uiso 1 1 calc R U . . .
H3B H 0.965488 0.736373 0.961954 0.051 Uiso 1 1 calc R U . . .
H3C H 0.817930 0.809239 0.920016 0.051 Uiso 1 1 calc R U . . .
C4 C 0.5004(3) 0.63929(18) 0.67827(13) 0.0230(5) Uani 1 1 d . . . . .
H4A H 0.413401 0.687920 0.703216 0.028 Uiso 1 1 calc R U . . .
H4B H 0.433943 0.581099 0.652440 0.028 Uiso 1 1 calc R U . . .
C5 C 0.6008(3) 0.69492(19) 0.60642(14) 0.0275(5) Uani 1 1 d . . . . .
H5A H 0.652196 0.759862 0.629112 0.033 Uiso 1 1 calc R U . . .
H5B H 0.698489 0.650604 0.585646 0.033 Uiso 1 1 calc R U . . .
C6 C 0.4762(3) 0.7194(2) 0.53171(15) 0.0349(6) Uani 1 1 d . . . . .
H6A H 0.541460 0.754892 0.485841 0.052 Uiso 1 1 calc R U . . .
H6B H 0.380592 0.764070 0.552300 0.052 Uiso 1 1 calc R U . . .
H6C H 0.426410 0.654911 0.509048 0.052 Uiso 1 1 calc R U . . .
C7 C 0.4958(3) 0.54052(17) 0.81187(12) 0.0228(4) Uani 1 1 d . . . . .
H7A H 0.572012 0.506160 0.855137 0.027 Uiso 1 1 calc R U . . .
H7B H 0.434950 0.485269 0.779136 0.027 Uiso 1 1 calc R U . . .
C8 C 0.3559(3) 0.6022(2) 0.86056(15) 0.0295(5) Uani 1 1 d . . . . .
H8A H 0.271536 0.633224 0.819194 0.035 Uiso 1 1 calc R U . . .
H8B H 0.412282 0.658759 0.893633 0.035 Uiso 1 1 calc R U . . .
C9 C 0.2585(3) 0.5294(2) 0.92210(15) 0.0353(6) Uani 1 1 d . . . . .
H9A H 0.204185 0.473176 0.889000 0.053 Uiso 1 1 calc R U . . .
H9B H 0.166754 0.567906 0.952944 0.053 Uiso 1 1 calc R U . . .
H9C H 0.342246 0.500379 0.963794 0.053 Uiso 1 1 calc R U . . .
C10 C 0.6506(3) 0.41972(18) 0.60996(15) 0.0295(5) Uani 1 1 d . . . . .
H10A H 0.710781 0.356349 0.591590 0.044 Uiso 1 1 calc R U . . .
H10B H 0.639954 0.466937 0.560730 0.044 Uiso 1 1 calc R U . . .
H10C H 0.532783 0.402440 0.631628 0.044 Uiso 1 1 calc R U . . .
C11 C 0.8376(3) 0.38982(18) 0.79927(15) 0.0306(5) Uani 1 1 d . . . . .
H11A H 0.863701 0.429081 0.851878 0.046 Uiso 1 1 calc R U . . .
H11B H 0.939133 0.346415 0.784407 0.046 Uiso 1 1 calc R U . . .
H11C H 0.734152 0.345928 0.809024 0.046 Uiso 1 1 calc R U . . .
C12 C 1.0054(3) 0.55983(19) 0.66494(16) 0.0307(5) Uani 1 1 d . . . . .
H12A H 0.989614 0.585117 0.605791 0.046 Uiso 1 1 calc R U . . .
H12B H 1.105398 0.511825 0.666795 0.046 Uiso 1 1 calc R U . . .
H12C H 1.028543 0.618402 0.703486 0.046 Uiso 1 1 calc R U . . .

loop_
_atom_site_aniso_label
_atom_site_aniso_U_11
_atom_site_aniso_U_22
_atom_site_aniso_U_33
_atom_site_aniso_U_23
_atom_site_aniso_U_13
_atom_site_aniso_U_12
Al1 0.0226(3) 0.0214(3) 0.0173(3) 0.0000(2) -0.0006(2) 0.0004(2)
N1 0.0232(8) 0.0210(9) 0.0152(8) 0.0024(7) -0.0006(7) -0.0011(7)
C1 0.0271(10) 0.0193(9) 0.0201(10) -0.0005(8) -0.0004(10) -0.0016(8)
C2 0.0346(12) 0.0272(11) 0.0190(10) 0.0003(8) -0.0038(9) -0.0044(10)
C3 0.0430(14) 0.0345(13) 0.0250(11) -0.0021(10) -0.0036(11) -0.0109(12)
C4 0.0237(10) 0.0261(11) 0.0193(10) 0.0020(9) -0.0019(8) 0.0041(9)
C5 0.0291(11) 0.0315(12) 0.0221(10) 0.0070(9) 0.0002(10) 0.0008(10)
C6 0.0381(13) 0.0458(15) 0.0209(11) 0.0065(11) -0.0021(11) 0.0059(12)
C7 0.0246(10) 0.0251(10) 0.0186(10) 0.0024(8) 0.0007(8) -0.0025(9)
C8 0.0289(10) 0.0361(13) 0.0235(11) 0.0001(10) 0.0060(9) 0.0010(10)
C9 0.0310(12) 0.0487(16) 0.0262(11) 0.0031(11) 0.0083(9) -0.0022(11)
C10 0.0354(12) 0.0274(12) 0.0256(11) -0.0042(9) -0.0014(10) 0.0013(10)
C11 0.0412(12) 0.0243(11) 0.0262(11) 0.0016(10) -0.0049(10) 0.0032(9)
C12 0.0248(11) 0.0325(13) 0.0347(12) 0.0032(11) 0.0047(10) -0.0007(9)

loop_
_atom_type_symbol
_atom_type_description
_atom_type_scat_dispersion_real
_atom_type_scat_dispersion_imag
_atom_type_scat_source
C C 0.0181 0.0091 'International Tables Vol C Tables 4.2.6.8 and 6.1.1.4'
H H 0.0000 0.0000 'International Tables Vol C Tables 4.2.6.8 and 6.1.1.4'
Al Al 0.2130 0.2455 'International Tables Vol C Tables 4.2.6.8 and 6.1.1.4'
N N 0.0311 0.0180 'International Tables Vol C Tables 4.2.6.8 and 6.1.1.4'

loop_
_geom_angle_atom_site_label_1
_geom_angle_atom_site_label_2
_geom_angle_atom_site_label_3
_geom_angle
_geom_angle_site_symmetry_1
_geom_angle_site_symmetry_3
_geom_angle_publ_flag
C10 Al1 N1 102.70(9) . . ?
C10 Al1 C11 111.34(10) . . ?
C11 Al1 N1 106.83(9) . . ?
C12 Al1 N1 108.05(9) . . ?
C12 Al1 C10 115.57(11) . . ?
C12 Al1 C11 111.56(11) . . ?
C1 N1 Al1 112.87(13) . . ?
C1 N1 C4 108.44(16) . . ?
C1 N1 C7 111.62(16) . . ?
C4 N1 Al1 110.35(13) . . ?
C7 N1 Al1 105.36(13) . . ?
C7 N1 C4 108.09(16) . . ?
N1 C1 H1A 108.5 . . ?
N1 C1 H1B 108.5 . . ?
N1 C1 C2 115.20(17) . . ?
H1A C1 H1B 107.5 . . ?
C2 C1 H1A 108.5 . . ?
C2 C1 H1B 108.5 . . ?
C1 C2 H2A 109.6 . . ?
C1 C2 H2B 109.6 . . ?
H2A C2 H2B 108.1 . . ?
C3 C2 C1 110.37(19) . . ?
C3 C2 H2A 109.6 . . ?
C3 C2 H2B 109.6 . . ?
C2 C3 H3A 109.5 . . ?
C2 C3 H3B 109.5 . . ?
C2 C3 H3C 109.5 . . ?
H3A C3 H3B 109.5 . . ?
H3A C3 H3C 109.5 . . ?
H3B C3 H3C 109.5 . . ?
N1 C4 H4A 108.5 . . ?
N1 C4 H4B 108.5 . . ?
N1 C4 C5 115.10(17) . . ?
H4A C4 H4B 107.5 . . ?
C5 C4 H4A 108.5 . . ?
C5 C4 H4B 108.5 . . ?
C4 C5 H5A 109.7 . . ?
C4 C5 H5B 109.7 . . ?
H5A C5 H5B 108.2 . . ?
C6 C5 C4 109.92(18) . . ?
C6 C5 H5A 109.7 . . ?
C6 C5 H5B 109.7 . . ?
C5 C6 H6A 109.5 . . ?
C5 C6 H6B 109.5 . . ?
C5 C6 H6C 109.5 . . ?
H6A C6 H6B 109.5 . . ?
H6A C6 H6C 109.5 . . ?
H6B C6 H6C 109.5 . . ?
N1 C7 H7A 107.8 . . ?
N1 C7 H7B 107.8 . . ?
N1 C7 C8 117.99(18) . . ?
H7A C7 H7B 107.1 . . ?
C8 C7 H7A 107.8 . . ?
C8 C7 H7B 107.8 . . ?
C7 C8 H8A 109.9 . . ?
C7 C8 H8B 109.9 . . ?
C7 C8 C9 108.8(2) . . ?
H8A C8 H8B 108.3 . . ?
C9 C8 H8A 109.9 . . ?
C9 C8 H8B 109.9 . . ?
C8 C9 H9A 109.5 . . ?
C8 C9 H9B 109.5 . . ?
C8 C9 H9C 109.5 . . ?
H9A C9 H9B 109.5 . . ?
H9A C9 H9C 109.5 . . ?
H9B C9 H9C 109.5 . . ?
Al1 C10 H10A 109.5 . . ?
Al1 C10 H10B 109.5 . . ?
Al1 C10 H10C 109.5 . . ?
H10A C10 H10B 109.5 . . ?
H10A C10 H10C 109.5 . . ?
H10B C10 H10C 109.5 . . ?
Al1 C11 H11A 109.5 . . ?
Al1 C11 H11B 109.5 . . ?
Al1 C11 H11C 109.5 . . ?
H11A C11 H11B 109.5 . . ?
H11A C11 H11C 109.5 . . ?
H11B C11 H11C 109.5 . . ?
Al1 C12 H12A 109.5 . . ?
Al1 C12 H12B 109.5 . . ?
Al1 C12 H12C 109.5 . . ?
H12A C12 H12B 109.5 . . ?
H12A C12 H12C 109.5 . . ?
H12B C12 H12C 109.5 . . ?

loop_
_geom_bond_atom_site_label_1
_geom_bond_atom_site_label_2
_geom_bond_distance
_geom_bond_site_symmetry_2
_geom_bond_publ_flag
Al1 N1 2.0841(18) . ?
Al1 C10 1.982(2) . ?
Al1 C11 1.989(2) . ?
Al1 C12 1.981(2) . ?
N1 C1 1.501(3) . ?
N1 C4 1.503(3) . ?
N1 C7 1.501(3) . ?
C1 H1A 0.9900 . ?
C1 H1B 0.9900 . ?
C1 C2 1.520(3) . ?
C2 H2A 0.9900 . ?
C2 H2B 0.9900 . ?
C2 C3 1.519(3) . ?
C3 H3A 0.9800 . ?
C3 H3B 0.9800 . ?
C3 H3C 0.9800 . ?
C4 H4A 0.9900 . ?
C4 H4B 0.9900 . ?
C4 C5 1.528(3) . ?
C5 H5A 0.9900 . ?
C5 H5B 0.9900 . ?
C5 C6 1.527(3) . ?
C6 H6A 0.9800 . ?
C6 H6B 0.9800 . ?
C6 H6C 0.9800 . ?
C7 H7A 0.9900 . ?
C7 H7B 0.9900 . ?
C7 C8 1.527(3) . ?
C8 H8A 0.9900 . ?
C8 H8B 0.9900 . ?
C8 C9 1.529(3) . ?
C9 H9A 0.9800 . ?
C9 H9B 0.9800 . ?
C9 H9C 0.9800 . ?
C10 H10A 0.9800 . ?
C10 H10B 0.9800 . ?
C10 H10C 0.9800 . ?
C11 H11A 0.9800 . ?
C11 H11B 0.9800 . ?
C11 H11C 0.9800 . ?
C12 H12A 0.9800 . ?
C12 H12B 0.9800 . ?
C12 H12C 0.9800 . ?

loop_
_geom_torsion_atom_site_label_1
_geom_torsion_atom_site_label_2
_geom_torsion_atom_site_label_3
_geom_torsion_atom_site_label_4
_geom_torsion
_geom_torsion_site_symmetry_1
_geom_torsion_site_symmetry_2
_geom_torsion_site_symmetry_3
_geom_torsion_site_symmetry_4
_geom_torsion_publ_flag
Al1 N1 C1 C2 -63.8(2) . . . . ?
Al1 N1 C4 C5 -62.0(2) . . . . ?
Al1 N1 C7 C8 177.58(15) . . . . ?
N1 C1 C2 C3 176.44(19) . . . . ?
N1 C4 C5 C6 171.84(19) . . . . ?
N1 C7 C8 C9 -177.51(18) . . . . ?
C1 N1 C4 C5 62.1(2) . . . . ?
C1 N1 C7 C8 54.7(2) . . . . ?
C4 N1 C1 C2 173.64(18) . . . . ?
C4 N1 C7 C8 -64.4(2) . . . . ?
C7 N1 C1 C2 54.7(2) . . . . ?
C7 N1 C4 C5 -176.70(18) . . . . ?
